data_4341516
loop_
_publ_author_name
'Kriechbaum, Margit'
'List, Manuela'
'Himmelsbach, Markus'
'Redhammer, G\"unther J'
'Monkowius, Uwe'

_publ_section_title
;
 Peptide Coupling between Amino Acids and the Carboxylic Acid of a
 Functionalized Chlorido-gold(I)-phosphane.
;
_journal_issue 19
_journal_name_full 'Inorganic chemistry'
_journal_page_first 10602
_journal_page_last 10610
_journal_paper_doi 10.1021/ic5017142
_journal_volume 53
_journal_year 2014
_chemical_absolute_configuration ad
_chemical_formula_sum 'C53 H58 Au2 Cl4 N2 O6 P2'
_chemical_formula_weight 1416.69
_space_group_crystal_system triclinic
_space_group_IT_number 1
_space_group_name_Hall 'P 1'
_space_group_name_H-M_alt 'P 1'
_symmetry_space_group_name_Hall 'P 1'
_symmetry_space_group_name_H-M 'P 1'
_atom_sites_solution_hydrogens geom
_atom_sites_solution_primary direct
_atom_sites_solution_secondary difmap
_cell_angle_alpha 73.95
_cell_angle_beta 87.38
_cell_angle_gamma 72.36
_cell_formula_units_Z 1
_cell_length_a 9.0890
_cell_length_b 9.7690
_cell_length_c 17.2420
_cell_measurement_temperature 298.(2)
_cell_volume 1400.859
_computing_data_collection 'APEX2 Version 2013.4 (Bruker)'
_computing_molecular_graphics 'ORTEP-3 for Windows version 2.02 (Farrugia, 1997)'
_computing_publication_material 'SHELXL-97 and publCIF (Westrip, 2010)'
_computing_structure_refinement 'SHELXL-97 (Sheldrick, 2008)'
_computing_structure_solution 'SHELXS-97 (Sheldrick, 2008)'
_diffrn_ambient_temperature 298.(2)
_diffrn_measured_fraction_theta_full 0.994
_diffrn_measured_fraction_theta_max 0.994
_diffrn_measurement_device_type 'Bruker SMART APEX System'
_diffrn_measurement_method omega-scan
_diffrn_radiation_type 'Mo K\a'
_diffrn_radiation_wavelength 0.71073
_diffrn_reflns_av_R_equivalents 0.0233
_diffrn_reflns_av_sigmaI/netI 0.0792
_diffrn_reflns_limit_h_max 11
_diffrn_reflns_limit_h_min -11
_diffrn_reflns_limit_k_max 12
_diffrn_reflns_limit_k_min -12
_diffrn_reflns_limit_l_max 22
_diffrn_reflns_limit_l_min -22
_diffrn_reflns_number 16211
_diffrn_reflns_theta_full 27.33
_diffrn_reflns_theta_max 27.33
_diffrn_reflns_theta_min 2.27
_exptl_absorpt_coefficient_mu 5.526
_exptl_absorpt_correction_T_max 0.64
_exptl_absorpt_correction_T_min 0.36
_exptl_absorpt_correction_type multi-scan
_exptl_absorpt_process_details
;
;
_exptl_crystal_colour colourless
_exptl_crystal_density_diffrn 1.679
_exptl_crystal_density_method 'not measured'
_exptl_crystal_description plate
_exptl_crystal_F_000 694
_exptl_crystal_size_max 0.230
_exptl_crystal_size_mid 0.170
_exptl_crystal_size_min 0.090
_refine_diff_density_max 1.769
_refine_diff_density_min -0.582
_refine_ls_abs_structure_details 'Flack H D (1983), Acta Cryst. A39, 876-881'
_refine_ls_abs_structure_Flack 0.009(6)
_refine_ls_extinction_method none
_refine_ls_goodness_of_fit_ref 0.992
_refine_ls_hydrogen_treatment constr
_refine_ls_matrix_type full
_refine_ls_number_parameters 626
_refine_ls_number_reflns 12253
_refine_ls_number_restraints 7
_refine_ls_restrained_S_all 0.992
_refine_ls_R_factor_all 0.0517
_refine_ls_R_factor_gt 0.0419
_refine_ls_shift/su_max 0.001
_refine_ls_shift/su_mean 0.000
_refine_ls_structure_factor_coef Fsqd
_refine_ls_weighting_details 'calc w=1/[\s^2^(Fo^2^)+(0.0047P)^2^+0.0000P] where P=(Fo^2^+2Fc^2^)/3'
_refine_ls_weighting_scheme calc
_refine_ls_wR_factor_gt 0.0877
_refine_ls_wR_factor_ref 0.0921
_reflns_number_gt 10480
_reflns_number_total 12253
_reflns_threshold_expression >2sigma(I)
_cod_data_source_file ic5017142_si_002.cif
_cod_data_source_block compound_5
_cod_original_cell_volume 1400.9
_cod_database_code 4341516

loop_
_space_group_symop_operation_xyz
'x, y, z'

loop_
_atom_site_type_symbol
_atom_site_label
_atom_site_fract_x
_atom_site_fract_y
_atom_site_fract_z
_atom_site_U_iso_or_equiv
_atom_site_adp_type
_atom_site_calc_flag
_atom_site_refinement_flags
_atom_site_occupancy
_atom_site_disorder_assembly
_atom_site_disorder_group
Au Au1 0.42772(3) 0.49073(3) 0.096788(17) 0.05730(12) Uani d . 1.0 . .
Au Au2 0.58154(2) 0.50920(2) 0.910383(16) 0.04551(9) Uani d . 1.0 . .
Cl Cl1 0.3356(4) 0.3277(3) 0.05724(15) 0.0832(8) Uani d . 1.0 . .
Cl Cl2 0.7769(3) 0.3040(3) 0.97602(17) 0.0781(7) Uani d . 1.0 . .
P P2 0.4145(2) 0.7088(2) 0.82817(10) 0.0362(4) Uani d . 1.0 . .
P P1 0.5064(2) 0.6427(2) 0.14918(12) 0.0498(5) Uani d . 1.0 . .
O O1 0.7399(9) 0.1757(6) 0.5197(4) 0.0667(16) Uani d . 1.0 . .
O O2 0.6750(8) 0.3000(7) 0.6718(4) 0.0669(16) Uani d . 1.0 . .
O O4 0.8167(7) 0.6651(6) 0.4942(3) 0.0581(14) Uani d . 1.0 . .
O O3 0.8766(8) 0.1121(8) 0.7357(4) 0.083(2) Uani d . 1.0 . .
C C46 0.9263(14) 0.8989(12) 0.4210(6) 0.084(4) Uani d . 1.0 B .
H H46 0.9368 0.8099 0.4028 0.101 Uiso calc R 1.0 . .
N N1 0.8432(7) 0.3500(6) 0.5338(3) 0.0415(13) Uani d . 1.0 . .
H H1 0.8498 0.4392 0.5154 0.05 Uiso calc R 1.0 . .
C C34 0.1747(9) 0.5850(10) 0.8611(5) 0.055(2) Uani d . 1.0 . .
H H34 0.2274 0.5319 0.9105 0.066 Uiso calc R 1.0 . .
C C10 0.1339(17) 1.0772(15) 0.1437(13) 0.112(5) Uani d . 1.0 . .
H H10 0.0571 1.1661 0.1424 0.135 Uiso calc R 1.0 . .
C C8 0.2548(12) 0.8812(13) 0.0842(6) 0.074(3) Uani d . 1.0 . .
H H8 0.261 0.8387 0.0416 0.089 Uiso calc R 1.0 . .
C C35 0.0333(10) 0.5671(11) 0.8432(6) 0.063(2) Uani d . 1.0 . .
H H35 -0.0081 0.5015 0.8806 0.076 Uiso calc R 1.0 . .
C C18 0.6953(10) 0.5787(9) 0.2868(5) 0.057(2) Uani d . 1.0 . .
H H18 0.7402 0.6483 0.2555 0.068 Uiso calc R 1.0 . .
C C9 0.1413(13) 1.0174(15) 0.0840(9) 0.093(4) Uani d . 1.0 . .
H H9 0.0705 1.0655 0.0405 0.112 Uiso calc R 1.0 . .
C C38 0.1563(9) 0.7583(9) 0.7300(5) 0.0540(19) Uani d . 1.0 . .
H H38 0.1994 0.8186 0.6901 0.065 Uiso calc R 1.0 . .
C C31 0.4463(13) 1.0447(11) 0.9149(5) 0.069(2) Uani d . 1.0 . .
H H31 0.5216 1.0661 0.94 0.083 Uiso calc R 1.0 . .
C C4 0.9192(15) 0.768(2) 0.0247(8) 0.108(5) Uani d . 1.0 . .
H H4 1.0035 0.7925 -0.0012 0.129 Uiso calc R 1.0 . .
C C14 0.5078(12) 0.4522(12) 0.3026(5) 0.074(3) Uani d . 1.0 . .
H H14 0.4227 0.4358 0.2831 0.089 Uiso calc R 1.0 . .
C C28 0.2207(10) 0.9813(10) 0.8417(5) 0.065(2) Uani d . 1.0 . .
H H28 0.1436 0.96 0.8179 0.077 Uiso calc R 1.0 . .
C C37 0.0153(11) 0.7441(13) 0.7152(6) 0.073(3) Uani d . 1.0 . .
H H37 -0.0406 0.8013 0.6672 0.088 Uiso calc R 1.0 . .
C C29 0.1881(16) 1.1192(12) 0.8612(6) 0.094(4) Uani d . 1.0 . .
H H29 0.0906 1.189 0.8497 0.113 Uiso calc R 1.0 . .
C C23 1.0319(9) 0.3285(10) 0.6362(5) 0.060(2) Uani d . 1.0 . .
H H23A 0.9708 0.4264 0.6404 0.071 Uiso calc R 1.0 . .
H H23B 1.0754 0.2694 0.6896 0.071 Uiso calc R 1.0 . .
C C13 0.5735(10) 0.5521(9) 0.2543(4) 0.0493(18) Uani d . 1.0 . .
C C20 0.9239(9) 0.2543(9) 0.6091(4) 0.0500(18) Uani d . 1.0 . .
H H20 0.9849 0.1577 0.6014 0.06 Uiso calc R 1.0 . .
C C15 0.5664(12) 0.3752(11) 0.3802(5) 0.069(3) Uani d . 1.0 . .
H H15 0.5215 0.3056 0.4115 0.083 Uiso calc R 1.0 . .
C C36 -0.0430(11) 0.6465(12) 0.7705(6) 0.069(3) Uani d . 1.0 . .
H H36 -0.136 0.6338 0.7587 0.082 Uiso calc R 1.0 . .
C C2 0.7859(11) 0.5867(12) 0.0763(6) 0.069(2) Uani d . 1.0 . .
H H2 0.7779 0.4908 0.0862 0.082 Uiso calc R 1.0 . .
C C33 0.2347(7) 0.6838(8) 0.8036(4) 0.0390(15) Uani d . 1.0 . .
C C11 0.237(2) 1.0112(16) 0.2074(9) 0.109(5) Uani d . 1.0 . .
H H11 0.2314 1.0549 0.2494 0.131 Uiso calc R 1.0 . .
C C1 0.6685(9) 0.6993(10) 0.0985(4) 0.053(2) Uani d . 1.0 . .
C C43 0.6247(8) 0.6498(7) 0.6218(4) 0.0388(15) Uani d . 1.0 . .
H H43 0.6485 0.5745 0.5958 0.047 Uiso calc R 1.0 . .
C C45 0.7714(8) 0.7747(7) 0.5193(4) 0.0373(14) Uani d . 1.0 . .
C C17 0.7515(10) 0.5022(9) 0.3661(5) 0.0505(19) Uani d . 1.0 . .
H H17 0.8323 0.5222 0.3875 0.061 Uiso calc R 1.0 . .
N N2 0.8131(8) 0.8987(7) 0.4839(4) 0.0501(15) Uani d . 1.0 . .
H H2A 0.7724 0.9787 0.4988 0.06 Uiso calc R 1.0 . .
C C39 0.5033(7) 0.7477(7) 0.7317(4) 0.0360(14) Uani d . 1.0 . .
C C19 0.7582(9) 0.3006(7) 0.4927(4) 0.0424(16) Uani d . 1.0 . .
C C27 0.3618(9) 0.8817(8) 0.8572(4) 0.0453(17) Uani d . 1.0 . .
C C32 0.4782(11) 0.9117(10) 0.8955(5) 0.058(2) Uani d . 1.0 . .
H H32 0.5757 0.8419 0.9075 0.069 Uiso calc R 1.0 . .
C C6 0.6804(11) 0.8381(12) 0.0866(6) 0.066(3) Uani d . 1.0 . .
H H6 0.6055 0.9098 0.1048 0.079 Uiso calc R 1.0 . .
C C41 0.6275(8) 0.8900(7) 0.6270(4) 0.0411(16) Uani d . 1.0 . .
H H41 0.6523 0.9779 0.6041 0.049 Uiso calc R 1.0 . .
C C22 0.7826(15) 0.0769(16) 0.8044(7) 0.100(4) Uani d . 1.0 . .
H H22A 0.7976 0.1246 0.8439 0.149 Uiso calc R 1.0 . .
H H22B 0.8125 -0.0293 0.8279 0.149 Uiso calc R 1.0 . .
H H22C 0.6757 0.1123 0.7868 0.149 Uiso calc R 1.0 . .
C C7 0.3566(10) 0.8143(11) 0.1513(5) 0.061(2) Uani d . 1.0 . .
C C21 0.8071(10) 0.2302(8) 0.6743(4) 0.0438(17) Uani d . 1.0 . .
C C42 0.5431(8) 0.6357(8) 0.6916(5) 0.0435(16) Uani d . 1.0 . .
H H42 0.5139 0.5498 0.7125 0.052 Uiso calc R 1.0 . .
C C16 0.6885(9) 0.3985(7) 0.4121(4) 0.0419(16) Uani d . 1.0 . .
C C3 0.9123(13) 0.6210(17) 0.0400(7) 0.089(3) Uani d . 1.0 . .
H H3 0.9924 0.5481 0.0256 0.106 Uiso calc R 1.0 . .
C C40 0.5473(8) 0.8757(8) 0.6975(4) 0.0418(16) Uani d . 1.0 . .
H H40 0.5223 0.9525 0.7224 0.05 Uiso calc R 1.0 . .
C C44 0.6711(7) 0.7763(7) 0.5903(4) 0.0344(14) Uani d . 1.0 . .
C C12 0.3457(14) 0.8826(13) 0.2094(7) 0.080(3) Uani d . 1.0 . .
H H12 0.4168 0.8391 0.253 0.096 Uiso calc R 1.0 . .
C C5 0.8078(15) 0.8719(15) 0.0465(7) 0.091(3) Uani d . 1.0 . .
H H5 0.8143 0.9687 0.0351 0.11 Uiso calc R 1.0 . .
C C30 0.2990(16) 1.1470(11) 0.8962(7) 0.084(4) Uani d . 1.0 . .
H H30 0.2777 1.2377 0.9086 0.101 Uiso calc R 1.0 . .
C C47 1.0886(19) 0.875(2) 0.4622(8) 0.126(6) Uani d . 1.0 B .
C C49 0.8868(16) 1.0270(14) 0.3486(7) 0.098(4) Uani d D 1.0 . .
H H49A 0.8259 1.1114 0.3671 0.117 Uiso calc R 1.0 A 3
H H49B 0.9836 1.0467 0.332 0.117 Uiso calc R 1.0 A 3
O O5 1.2034(12) 0.8352(17) 0.4205(7) 0.152(5) Uani d D 1.0 . .
O O6 1.1028(14) 0.9176(16) 0.5211(8) 0.160(5) Uani d . 1.0 . .
C C50A 0.807(3) 1.038(2) 0.2742(13) 0.076(6) Uiso d PD 0.49(2) B 3
H H50A 0.8992 1.0076 0.2436 0.092 Uiso calc PR 0.49(2) B 3
C C51A 0.742(3) 1.178(3) 0.2227(14) 0.086(7) Uiso d PD 0.49(2) B 3
H H51A 0.6545 1.1778 0.1935 0.129 Uiso calc PR 0.49(2) B 3
H H51B 0.8169 1.2042 0.1852 0.129 Uiso calc PR 0.49(2) B 3
H H51C 0.709 1.2493 0.2534 0.129 Uiso calc PR 0.49(2) B 3
C C52A 0.758(4) 0.917(4) 0.281(2) 0.148(14) Uiso d PD 0.49(2) B 3
H H52A 0.7353 0.8783 0.3363 0.222 Uiso calc PR 0.49(2) B 3
H H52B 0.8381 0.8411 0.2649 0.222 Uiso calc PR 0.49(2) B 3
H H52C 0.6672 0.9454 0.2472 0.222 Uiso calc PR 0.49(2) B 3
C C50B 0.750(2) 1.031(3) 0.3086(14) 0.085(7) Uiso d PD 0.51(2) B 4
H H50B 0.6924 1.1289 0.316 0.102 Uiso calc PR 0.51(2) B 4
C C51B 0.722(6) 1.083(5) 0.223(2) 0.187(18) Uiso d PD 0.51(2) B 4
H H51D 0.7678 1.0026 0.1991 0.28 Uiso calc PR 0.51(2) B 4
H H51E 0.7669 1.1625 0.2008 0.28 Uiso calc PR 0.51(2) B 4
H H51F 0.6127 1.12 0.2103 0.28 Uiso calc PR 0.51(2) B 4
C C52B 0.630(2) 0.972(2) 0.3365(14) 0.080(7) Uiso d PD 0.51(2) B 4
H H52D 0.6702 0.865 0.355 0.12 Uiso calc PR 0.51(2) B 4
H H52E 0.5543 0.9997 0.2934 0.12 Uiso calc PR 0.51(2) B 4
H H52F 0.5832 1.0102 0.3803 0.12 Uiso calc PR 0.51(2) B 4
C C100 0.095(2) 0.416(2) 0.2449(9) 0.126(5) Uani d . 1.0 . .
H H10A -0.007 0.4128 0.2333 0.152 Uiso calc R 1.0 . .
H H10B 0.1621 0.3867 0.2031 0.152 Uiso calc R 1.0 . .
Cl Cl10 0.1626(7) 0.2953(6) 0.3340(4) 0.1693(19) Uani d . 1.0 . .
Cl Cl11 0.0850(5) 0.6016(7) 0.2437(4) 0.186(2) Uani d . 1.0 . .
C C25 1.260(2) 0.415(3) 0.6200(17) 0.224(13) Uani d . 1.0 . .
H H25A 1.3143 0.342 0.6675 0.335 Uiso calc R 1.0 . .
H H25B 1.1932 0.5 0.6348 0.335 Uiso calc R 1.0 . .
H H25C 1.3336 0.4459 0.5828 0.335 Uiso calc R 1.0 . .
C C48A 1.356(3) 0.831(3) 0.4490(16) 0.120(10) Uiso d PD 0.63(3) C 1
H H48A 1.4329 0.7978 0.4127 0.18 Uiso calc PR 0.63(3) C 1
H H48B 1.3806 0.763 0.5021 0.18 Uiso calc PR 0.63(3) C 1
H H48C 1.3529 0.9291 0.4507 0.18 Uiso calc PR 0.63(3) C 1
C C48B 1.323(5) 0.693(4) 0.460(3) 0.15(2) Uiso d PD 0.37(3) C 2
H H48D 1.4025 0.6709 0.4224 0.218 Uiso calc PR 0.37(3) C 2
H H48E 1.2764 0.6136 0.4748 0.218 Uiso calc PR 0.37(3) C 2
H H48F 1.3666 0.7021 0.5068 0.218 Uiso calc PR 0.37(3) C 2
C C24 1.1647(12) 0.3468(14) 0.5801(10) 0.102(4) Uani d . 1.0 . .
H H24 1.1221 0.416 0.5276 0.122 Uiso calc R 1.0 . .
C C26 1.2638(19) 0.213(2) 0.5685(13) 0.161(8) Uani d . 1.0 . .
H H26A 1.3624 0.2258 0.5525 0.241 Uiso calc R 1.0 . .
H H26B 1.2198 0.1871 0.527 0.241 Uiso calc R 1.0 . .
H H26C 1.2769 0.1344 0.6179 0.241 Uiso calc R 1.0 . .

loop_
_atom_site_aniso_label
_atom_site_aniso_U_11
_atom_site_aniso_U_22
_atom_site_aniso_U_33
_atom_site_aniso_U_12
_atom_site_aniso_U_13
_atom_site_aniso_U_23
Au1 0.0699(2) 0.0686(2) 0.0400(2) -0.0366(2) -0.01031(18) -0.00625(18)
Au2 0.04320(16) 0.04102(16) 0.0416(2) -0.00428(12) -0.00985(13) -0.00192(13)
Cl1 0.120(2) 0.0846(17) 0.0627(14) -0.0644(16) -0.0211(14) -0.0073(12)
Cl2 0.0726(15) 0.0570(13) 0.0780(16) 0.0125(11) -0.0266(13) -0.0067(12)
P2 0.0357(9) 0.0370(9) 0.0289(9) -0.0051(7) -0.0049(7) -0.0035(7)
P1 0.0570(12) 0.0646(13) 0.0334(10) -0.0314(10) -0.0048(9) -0.0073(9)
O1 0.113(5) 0.045(3) 0.051(3) -0.044(3) 0.003(3) -0.004(3)
O2 0.069(4) 0.060(4) 0.060(4) -0.017(3) 0.006(3) -0.001(3)
O4 0.090(4) 0.045(3) 0.052(3) -0.035(3) 0.028(3) -0.021(3)
O3 0.074(4) 0.094(5) 0.049(4) -0.020(4) -0.008(3) 0.027(3)
C46 0.148(10) 0.095(7) 0.055(5) -0.099(8) 0.039(6) -0.030(5)
N1 0.060(4) 0.030(3) 0.032(3) -0.013(3) -0.007(3) -0.004(2)
C34 0.056(5) 0.067(5) 0.041(4) -0.024(4) 0.004(4) -0.008(4)
C10 0.098(10) 0.070(8) 0.154(15) -0.021(7) 0.056(11) -0.020(9)
C8 0.067(6) 0.090(7) 0.062(6) -0.030(6) -0.006(5) -0.009(5)
C35 0.051(5) 0.074(6) 0.065(6) -0.030(4) 0.007(4) -0.009(5)
C18 0.080(6) 0.058(5) 0.041(4) -0.044(4) -0.013(4) 0.001(4)
C9 0.067(7) 0.089(9) 0.108(10) -0.026(6) 0.000(7) 0.001(8)
C38 0.045(4) 0.068(5) 0.043(4) -0.017(4) 0.002(3) -0.005(4)
C31 0.097(7) 0.072(6) 0.051(5) -0.035(6) -0.003(5) -0.023(5)
C4 0.073(8) 0.186(15) 0.079(8) -0.067(10) 0.018(6) -0.033(9)
C14 0.088(7) 0.113(8) 0.037(4) -0.072(6) -0.005(4) 0.000(5)
C28 0.066(5) 0.060(5) 0.058(5) 0.007(4) -0.018(4) -0.026(4)
C37 0.060(5) 0.105(8) 0.054(5) -0.029(5) -0.011(4) -0.012(5)
C29 0.127(9) 0.070(6) 0.055(6) 0.024(6) -0.029(6) -0.025(5)
C23 0.046(4) 0.063(5) 0.052(5) -0.007(4) -0.010(4) 0.003(4)
C13 0.063(5) 0.057(5) 0.034(4) -0.028(4) -0.005(3) -0.011(3)
C20 0.061(5) 0.047(4) 0.034(4) -0.021(4) -0.013(3) 0.008(3)
C15 0.103(7) 0.085(6) 0.038(4) -0.070(6) 0.000(5) 0.002(4)
C36 0.055(5) 0.088(7) 0.070(7) -0.021(5) -0.008(5) -0.031(6)
C2 0.080(6) 0.088(7) 0.050(5) -0.040(6) 0.016(5) -0.025(5)
C33 0.035(3) 0.042(4) 0.037(4) -0.008(3) 0.004(3) -0.012(3)
C11 0.154(13) 0.083(9) 0.075(9) -0.011(9) 0.032(9) -0.027(7)
C1 0.055(5) 0.076(6) 0.032(4) -0.034(4) -0.007(3) -0.005(4)
C43 0.047(4) 0.036(3) 0.041(4) -0.016(3) 0.009(3) -0.019(3)
C45 0.045(4) 0.033(3) 0.035(4) -0.013(3) 0.002(3) -0.009(3)
C17 0.066(5) 0.061(5) 0.037(4) -0.039(4) 0.000(4) -0.011(4)
N2 0.066(4) 0.043(3) 0.046(4) -0.027(3) 0.021(3) -0.012(3)
C39 0.036(3) 0.036(3) 0.032(3) -0.006(3) -0.006(3) -0.009(3)
C19 0.063(4) 0.029(3) 0.041(4) -0.020(3) 0.013(3) -0.012(3)
C27 0.062(5) 0.037(4) 0.031(4) -0.011(3) -0.002(3) -0.005(3)
C32 0.076(6) 0.057(5) 0.041(4) -0.019(4) 0.002(4) -0.016(4)
C6 0.064(6) 0.084(7) 0.059(6) -0.043(5) 0.002(5) -0.013(5)
C41 0.057(4) 0.026(3) 0.038(4) -0.014(3) 0.003(3) -0.005(3)
C22 0.102(9) 0.122(11) 0.058(7) -0.044(8) 0.011(6) 0.013(7)
C7 0.063(5) 0.077(6) 0.049(5) -0.043(5) 0.005(4) -0.004(4)
C21 0.056(5) 0.041(4) 0.031(4) -0.015(4) 0.003(3) -0.006(3)
C42 0.038(4) 0.037(4) 0.056(5) -0.014(3) 0.011(3) -0.012(3)
C16 0.059(4) 0.036(3) 0.035(4) -0.024(3) -0.004(3) -0.004(3)
C3 0.076(7) 0.135(11) 0.068(7) -0.039(7) 0.012(6) -0.042(7)
C40 0.055(4) 0.036(4) 0.032(4) -0.009(3) -0.004(3) -0.009(3)
C44 0.039(3) 0.036(3) 0.029(3) -0.012(3) -0.003(3) -0.007(3)
C12 0.086(7) 0.077(7) 0.066(7) -0.012(6) -0.003(6) -0.017(5)
C5 0.093(8) 0.105(9) 0.084(8) -0.061(7) 0.005(7) -0.007(7)
C30 0.137(11) 0.050(5) 0.059(7) -0.005(6) -0.018(7) -0.026(5)
C47 0.125(12) 0.207(17) 0.056(7) -0.098(12) 0.028(8) -0.005(9)
C49 0.120(9) 0.104(9) 0.055(6) -0.042(8) 0.006(6) 0.009(6)
O5 0.089(6) 0.239(14) 0.100(8) -0.035(8) -0.012(6) -0.016(8)
O6 0.153(10) 0.216(13) 0.133(9) -0.050(9) -0.042(8) -0.083(9)
C100 0.141(13) 0.166(16) 0.080(9) -0.056(12) 0.015(9) -0.038(10)
Cl10 0.185(5) 0.139(4) 0.176(5) -0.054(3) 0.013(4) -0.028(3)
Cl11 0.114(3) 0.164(5) 0.259(7) -0.053(3) 0.014(4) -0.014(4)
C25 0.116(13) 0.31(3) 0.33(4) -0.149(19) 0.057(17) -0.15(3)
C24 0.059(6) 0.088(8) 0.156(13) -0.025(6) -0.006(7) -0.025(8)
C26 0.112(11) 0.150(15) 0.187(19) -0.015(11) 0.076(12) -0.031(14)

loop_
_atom_type_symbol
_atom_type_description
_atom_type_scat_dispersion_real
_atom_type_scat_dispersion_imag
_atom_type_scat_source
C C 0.0033 0.0016 'International Tables Vol C Tables 4.2.6.8 and 6.1.1.4'
H H 0.0000 0.0000 'International Tables Vol C Tables 4.2.6.8 and 6.1.1.4'
N N 0.0061 0.0033 'International Tables Vol C Tables 4.2.6.8 and 6.1.1.4'
O O 0.0106 0.0060 'International Tables Vol C Tables 4.2.6.8 and 6.1.1.4'
P P 0.1023 0.0942 'International Tables Vol C Tables 4.2.6.8 and 6.1.1.4'
Cl Cl 0.1484 0.1585 'International Tables Vol C Tables 4.2.6.8 and 6.1.1.4'
Au Au -2.0133 8.8022 'International Tables Vol C Tables 4.2.6.8 and 6.1.1.4'

loop_
_geom_angle_atom_site_label_1
_geom_angle_atom_site_label_2
_geom_angle_atom_site_label_3
_geom_angle
P1 Au1 Cl1 173.45(9)
P2 Au2 Cl2 170.44(9)
C33 P2 C39 103.8(3)
C33 P2 C27 106.0(3)
C39 P2 C27 105.7(3)
C33 P2 Au2 115.7(2)
C39 P2 Au2 107.2(2)
C27 P2 Au2 117.3(2)
C7 P1 C13 104.9(4)
C7 P1 C1 106.3(4)
C13 P1 C1 105.3(3)
C7 P1 Au1 114.4(3)
C13 P1 Au1 110.9(3)
C1 P1 Au1 114.3(3)
C21 O3 C22 116.2(8)
N2 C46 C49 116.6(11)
N2 C46 C47 107.6(8)
C49 C46 C47 112.4(9)
N2 C46 H46 106.5
C49 C46 H46 106.5
C47 C46 H46 106.5
C19 N1 C20 120.4(6)
C19 N1 H1 119.8
C20 N1 H1 119.8
C33 C34 C35 118.9(8)
C33 C34 H34 120.5
C35 C34 H34 120.5
C9 C10 C11 120.7(13)
C9 C10 H10 119.6
C11 C10 H10 119.6
C7 C8 C9 116.5(11)
C7 C8 H8 121.8
C9 C8 H8 121.8
C36 C35 C34 119.8(8)
C36 C35 H35 120.1
C34 C35 H35 120.1
C13 C18 C17 120.7(7)
C13 C18 H18 119.6
C17 C18 H18 119.6
C10 C9 C8 121.5(13)
C10 C9 H9 119.3
C8 C9 H9 119.3
C37 C38 C33 120.6(8)
C37 C38 H38 119.7
C33 C38 H38 119.7
C32 C31 C30 118.9(9)
C32 C31 H31 120.6
C30 C31 H31 120.6
C5 C4 C3 121.2(11)
C5 C4 H4 119.4
C3 C4 H4 119.4
C13 C14 C15 120.6(8)
C13 C14 H14 119.7
C15 C14 H14 119.7
C27 C28 C29 120.5(9)
C27 C28 H28 119.7
C29 C28 H28 119.7
C36 C37 C38 120.2(9)
C36 C37 H37 119.9
C38 C37 H37 119.9
C30 C29 C28 119.0(10)
C30 C29 H29 120.5
C28 C29 H29 120.5
C24 C23 C20 114.9(9)
C24 C23 H23A 108.5
C20 C23 H23A 108.5
C24 C23 H23B 108.5
C20 C23 H23B 108.5
H23A C23 H23B 107.5
C14 C13 C18 118.0(7)
C14 C13 P1 120.7(6)
C18 C13 P1 121.3(6)
N1 C20 C21 109.8(6)
N1 C20 C23 109.5(6)
C21 C20 C23 109.1(6)
N1 C20 H20 109.5
C21 C20 H20 109.5
C23 C20 H20 109.5
C16 C15 C14 121.7(7)
C16 C15 H15 119.1
C14 C15 H15 119.1
C37 C36 C35 120.9(8)
C37 C36 H36 119.6
C35 C36 H36 119.6
C3 C2 C1 118.8(10)
C3 C2 H2 120.6
C1 C2 H2 120.6
C38 C33 C34 119.4(7)
C38 C33 P2 122.1(6)
C34 C33 P2 118.6(6)
C12 C11 C10 119.4(14)
C12 C11 H11 120.3
C10 C11 H11 120.3
C6 C1 C2 121.3(8)
C6 C1 P1 122.7(7)
C2 C1 P1 115.9(7)
C42 C43 C44 120.0(6)
C42 C43 H43 120.0
C44 C43 H43 120.0
O4 C45 N2 120.4(6)
O4 C45 C44 121.5(6)
N2 C45 C44 118.1(6)
C16 C17 C18 120.2(7)
C16 C17 H17 119.9
C18 C17 H17 119.9
C45 N2 C46 121.1(6)
C45 N2 H2A 119.5
C46 N2 H2A 119.5
C40 C39 C42 117.2(6)
C40 C39 P2 124.8(5)
C42 C39 P2 117.7(5)
O1 C19 N1 121.3(7)
O1 C19 C16 120.3(6)
N1 C19 C16 118.3(5)
C28 C27 C32 119.9(7)
C28 C27 P2 122.7(6)
C32 C27 P2 117.4(6)
C31 C32 C27 119.6(9)
C31 C32 H32 120.2
C27 C32 H32 120.2
C1 C6 C5 118.7(11)
C1 C6 H6 120.6
C5 C6 H6 120.6
C44 C41 C40 120.9(6)
C44 C41 H41 119.5
C40 C41 H41 119.5
O3 C22 H22A 109.5
O3 C22 H22B 109.5
H22A C22 H22B 109.5
O3 C22 H22C 109.5
H22A C22 H22C 109.5
H22B C22 H22C 109.5
C12 C7 C8 119.3(10)
C12 C7 P1 124.5(8)
C8 C7 P1 116.1(8)
O2 C21 O3 124.0(7)
O2 C21 C20 126.8(7)
O3 C21 C20 109.1(7)
C43 C42 C39 121.6(6)
C43 C42 H42 119.2
C39 C42 H42 119.2
C17 C16 C15 118.6(7)
C17 C16 C19 121.7(6)
C15 C16 C19 119.4(6)
C2 C3 C4 119.1(12)
C2 C3 H3 120.5
C4 C3 H3 120.5
C41 C40 C39 120.9(6)
C41 C40 H40 119.5
C39 C40 H40 119.5
C41 C44 C43 119.2(6)
C41 C44 C45 124.8(6)
C43 C44 C45 116.0(6)
C7 C12 C11 122.6(12)
C7 C12 H12 118.7
C11 C12 H12 118.7
C4 C5 C6 120.8(12)
C4 C5 H5 119.6
C6 C5 H5 119.6
C29 C30 C31 122.1(9)
C29 C30 H30 118.9
C31 C30 H30 118.9
O6 C47 O5 120.7(15)
O6 C47 C46 123.7(15)
O5 C47 C46 114.2(13)
C50B C49 C50A 30.9(11)
C50B C49 C46 109.7(13)
C50A C49 C46 126.7(12)
C50B C49 H49A 88.7
C50A C49 H49A 105.6
C46 C49 H49A 105.6
C50B C49 H49B 136.1
C50A C49 H49B 105.6
C46 C49 H49B 105.6
H49A C49 H49B 106.1
C47 O5 C48A 117.6(16)
C47 O5 C48B 116.(2)
C48A O5 C48B 57.8(19)
C52A C50A C51A 125.(2)
C52A C50A C49 112.(2)
C51A C50A C49 117.8(18)
C52A C50A H50A 97.5
C51A C50A H50A 97.5
C49 C50A H50A 97.5
C52B C50B C49 132.(2)
C52B C50B C51B 104.(3)
C49 C50B C51B 124.(3)
C52B C50B H50B 92.5
C49 C50B H50B 92.5
C51B C50B H50B 92.5
C50B C51B H51D 109.5
C50B C51B H51E 109.5
H51D C51B H51E 109.5
C50B C51B H51F 109.5
H51D C51B H51F 109.5
H51E C51B H51F 109.5
Cl10 C100 Cl11 111.5(10)
Cl10 C100 H10A 109.3
Cl11 C100 H10A 109.3
Cl10 C100 H10B 109.3
Cl11 C100 H10B 109.3
H10A C100 H10B 108.0
C24 C25 H25A 109.5
C24 C25 H25B 109.5
H25A C25 H25B 109.5
C24 C25 H25C 109.5
H25A C25 H25C 109.5
H25B C25 H25C 109.5
O5 C48A H48A 109.5
O5 C48A H48B 109.5
H48A C48A H48B 109.5
O5 C48A H48C 109.5
H48A C48A H48C 109.5
H48B C48A H48C 109.5
O5 C48B H48D 109.5
O5 C48B H48E 109.5
H48D C48B H48E 109.5
O5 C48B H48F 109.5
H48D C48B H48F 109.5
H48E C48B H48F 109.5
C26 C24 C25 107.7(15)
C26 C24 C23 114.9(11)
C25 C24 C23 106.1(13)
C26 C24 H24 109.3
C25 C24 H24 109.3
C23 C24 H24 109.3
C24 C26 H26A 109.5
C24 C26 H26B 109.5
H26A C26 H26B 109.5
C24 C26 H26C 109.5
H26A C26 H26C 109.5
H26B C26 H26C 109.5

loop_
_geom_bond_atom_site_label_1
_geom_bond_atom_site_label_2
_geom_bond_distance
Au1 P1 2.230(2)
Au1 Cl1 2.272(2)
Au2 P2 2.2339(17)
Au2 Cl2 2.286(2)
P2 C33 1.809(7)
P2 C39 1.809(7)
P2 C27 1.813(7)
P1 C7 1.820(11)
P1 C13 1.825(8)
P1 C1 1.830(8)
O1 C19 1.239(8)
O2 C21 1.184(9)
O4 C45 1.215(8)
O3 C21 1.339(9)
O3 C22 1.452(12)
C46 N2 1.461(11)
C46 C49 1.469(14)
C46 C47 1.592(19)
C46 H46 0.98
N1 C19 1.341(9)
N1 C20 1.449(9)
N1 H1 0.86
C34 C33 1.398(10)
C34 C35 1.407(12)
C34 H34 0.93
C10 C9 1.31(2)
C10 C11 1.35(2)
C10 H10 0.93
C8 C7 1.392(13)
C8 C9 1.414(16)
C8 H8 0.93
C35 C36 1.367(13)
C35 H35 0.93
C18 C13 1.385(10)
C18 C17 1.400(11)
C18 H18 0.93
C9 H9 0.93
C38 C37 1.372(12)
C38 C33 1.381(10)
C38 H38 0.93
C31 C32 1.372(12)
C31 C30 1.395(15)
C31 H31 0.93
C4 C5 1.323(18)
C4 C3 1.407(19)
C4 H4 0.93
C14 C13 1.364(11)
C14 C15 1.380(12)
C14 H14 0.93
C28 C27 1.340(11)
C28 C29 1.420(13)
C28 H28 0.93
C37 C36 1.363(14)
C37 H37 0.93
C29 C30 1.329(17)
C29 H29 0.93
C23 C24 1.533(16)
C23 C20 1.538(11)
C23 H23A 0.97
C23 H23B 0.97
C20 C21 1.530(11)
C20 H20 0.98
C15 C16 1.366(11)
C15 H15 0.93
C36 H36 0.93
C2 C3 1.369(15)
C2 C1 1.407(13)
C2 H2 0.93
C11 C12 1.336(18)
C11 H11 0.93
C1 C6 1.352(13)
C43 C42 1.382(10)
C43 C44 1.386(9)
C43 H43 0.93
C45 N2 1.354(8)
C45 C44 1.493(9)
C17 C16 1.360(10)
C17 H17 0.93
N2 H2A 0.86
C39 C40 1.395(9)
C39 C42 1.400(10)
C19 C16 1.492(10)
C27 C32 1.415(12)
C32 H32 0.93
C6 C5 1.400(15)
C6 H6 0.93
C41 C44 1.375(9)
C41 C40 1.385(10)
C41 H41 0.93
C22 H22A 0.96
C22 H22B 0.96
C22 H22C 0.96
C7 C12 1.334(14)
C42 H42 0.93
C3 H3 0.93
C40 H40 0.93
C12 H12 0.93
C5 H5 0.93
C30 H30 0.93
C47 O6 1.224(18)
C47 O5 1.264(17)
C49 C50B 1.436(19)
C49 C50A 1.47(2)
C49 H49A 0.97
C49 H49B 0.97
O5 C48A 1.48(2)
O5 C48B 1.48(3)
C50A C52A 1.35(3)
C50A C51A 1.38(2)
C50A H50A 0.98
C51A H51A 0.96
C51A H51B 0.96
C51A H51C 0.96
C52A H52A 0.96
C52A H52B 0.96
C52A H52C 0.96
C50B C52B 1.39(2)
C50B C51B 1.44(3)
C50B H50B 0.98
C51B H51D 0.96
C51B H51E 0.96
C51B H51F 0.96
C52B H52D 0.96
C52B H52E 0.96
C52B H52F 0.96
C100 Cl10 1.665(16)
C100 Cl11 1.782(18)
C100 H10A 0.97
C100 H10B 0.97
C25 C24 1.53(2)
C25 H25A 0.96
C25 H25B 0.96
C25 H25C 0.96
C48A H48A 0.96
C48A H48B 0.96
C48A H48C 0.96
C48B H48D 0.96
C48B H48E 0.96
C48B H48F 0.96
C24 C26 1.407(19)
C24 H24 0.98
C26 H26A 0.96
C26 H26B 0.96
C26 H26C 0.96
